data_7720913
loop_
_publ_author_name
'Mishra, Anjali'
'Yadav, Chote Lal'
'Yi, Jun'
'Lisensky, George'
'Drew, Michael G. B.'
'Mishra, Gaurav Kumar'
'Ding, Wendu'
'Nordlander, Ebbe'
'Singh, Nanhai'
'Kumar, Kamlesh'

_publ_section_title
;
 Synthesis, structural characterization, and electrocatalytic hydrogen
 generation activity of
 <i>fac</i>-tris(&#x3b2;-oxodithioester-O^S)cobalt(III) complexes.
;
_journal_issue 20
_journal_name_full 'Dalton transactions (Cambridge, England : 2003)'
_journal_page_first 7955
_journal_page_last 7969
_journal_paper_doi 10.1039/d5dt02726h
_journal_volume 55
_journal_year 2026
_chemical_formula_sum 'C24 H23 Co O7 S6'
_chemical_formula_weight 674.71
_space_group_crystal_system monoclinic
_space_group_IT_number 15
_space_group_name_Hall '-C 2yc'
_space_group_name_H-M_alt 'C 1 2/c 1'
_atom_sites_solution_hydrogens mixed
_audit_creation_method SHELXL-2016/6
_audit_update_record
;
2025-09-08 deposited with the CCDC.	2026-04-23 downloaded from the CCDC.
;
_cell_angle_alpha 90
_cell_angle_beta 99.408(3)
_cell_angle_gamma 90
_cell_formula_units_Z 8
_cell_length_a 19.1538(13)
_cell_length_b 10.0750(6)
_cell_length_c 31.2269(19)
_cell_measurement_reflns_used 46140
_cell_measurement_temperature 100(2)
_cell_measurement_theta_max 28.351
_cell_measurement_theta_min 2.291
_cell_volume 5944.9(6)
_computing_cell_refinement 'Oxford Diffraction Crysalis'
_computing_data_collection 'Oxford Diffraction Crysalis'
_computing_data_reduction 'Oxford Diffraction Crysalis'
_computing_structure_refinement 'SHELXL-2016/6 (Sheldrick, 2016)'
_computing_structure_solution 'SHELXT 2018/2 (Sheldrick, 2018)'
_diffrn_ambient_temperature 100(2)
_diffrn_measured_fraction_theta_full 0.999
_diffrn_measured_fraction_theta_max 0.999
_diffrn_measurement_device_type 'Oxford Diffraction X-Calibur System'
_diffrn_radiation_type MoK\a
_diffrn_radiation_wavelength 0.71073
_diffrn_reflns_av_R_equivalents 0.0527
_diffrn_reflns_av_unetI/netI 0.0357
_diffrn_reflns_Laue_measured_fraction_full 0.999
_diffrn_reflns_Laue_measured_fraction_max 0.999
_diffrn_reflns_limit_h_max 25
_diffrn_reflns_limit_h_min -25
_diffrn_reflns_limit_k_max 13
_diffrn_reflns_limit_k_min -13
_diffrn_reflns_limit_l_max 41
_diffrn_reflns_limit_l_min -41
_diffrn_reflns_number 46140
_diffrn_reflns_point_group_measured_fraction_full 0.999
_diffrn_reflns_point_group_measured_fraction_max 0.999
_diffrn_reflns_theta_full 25.242
_diffrn_reflns_theta_max 28.351
_diffrn_reflns_theta_min 2.291
_exptl_absorpt_coefficient_mu 1.039
_exptl_absorpt_correction_T_max 1.000
_exptl_absorpt_correction_T_min 0.717
_exptl_absorpt_correction_type empirical
_exptl_absorpt_process_details ABSPACK
_exptl_crystal_colour brown
_exptl_crystal_density_diffrn 1.508
_exptl_crystal_description needle
_exptl_crystal_F_000 2768
_exptl_crystal_size_max 0.17
_exptl_crystal_size_mid 0.05
_exptl_crystal_size_min 0.05
_refine_diff_density_max 1.368
_refine_diff_density_min -1.060
_refine_diff_density_rms 0.095
_refine_ls_extinction_method none
_refine_ls_goodness_of_fit_ref 1.064
_refine_ls_hydrogen_treatment mixed
_refine_ls_matrix_type full
_refine_ls_number_parameters 352
_refine_ls_number_reflns 7421
_refine_ls_number_restraints 3
_refine_ls_restrained_S_all 1.066
_refine_ls_R_factor_all 0.0544
_refine_ls_R_factor_gt 0.0413
_refine_ls_shift/su_max 0.002
_refine_ls_shift/su_mean 0.000
_refine_ls_structure_factor_coef Fsqd
_refine_ls_weighting_details 'w=1/[\s^2^(Fo^2^)+(0.0352P)^2^+23.3416P] where P=(Fo^2^+2Fc^2^)/3'
_refine_ls_weighting_scheme calc
_refine_ls_wR_factor_gt 0.0937
_refine_ls_wR_factor_ref 0.1021
_reflns_Friedel_coverage 0.000
_reflns_number_gt 6153
_reflns_number_total 7421
_reflns_threshold_expression 'I > 2\s(I)'
_cod_data_source_file d5dt02726h2.cif
_cod_data_source_block shelx_CCDC3
_cod_depositor_comments 'Adding full bibliography for 7720910--7720913.cif.'
_cod_original_sg_symbol_H-M 'C 2/c'
_cod_database_code 7720913
_shelx_shelxl_version_number 2016/6
_shelx_space_group_comment
;
The symmetry employed for this shelxl refinement is uniquely defined
by the following loop, which should always be used as a source of
symmetry information in preference to the above space-group names.
They are only intended as comments.
;

loop_
_space_group_symop_operation_xyz
'x, y, z'
'-x, y, -z+1/2'
'x+1/2, y+1/2, z'
'-x+1/2, y+1/2, -z+1/2'
'-x, -y, -z'
'x, -y, z-1/2'
'-x+1/2, -y+1/2, -z'
'x+1/2, -y+1/2, z-1/2'

loop_
_atom_site_label
_atom_site_type_symbol
_atom_site_fract_x
_atom_site_fract_y
_atom_site_fract_z
_atom_site_U_iso_or_equiv
_atom_site_adp_type
_atom_site_occupancy
_atom_site_site_symmetry_order
_atom_site_calc_flag
_atom_site_refinement_flags_posn
_atom_site_refinement_flags_adp
_atom_site_refinement_flags_occupancy
_atom_site_disorder_assembly
_atom_site_disorder_group
Co1 Co 0.26319(2) 0.57521(3) 0.60432(2) 0.01298(8) Uani 1 1 d . . . . .
S1 S 0.26245(3) 0.51254(6) 0.53664(2) 0.01614(13) Uani 1 1 d . . . . .
S2 S 0.33669(3) 0.73477(6) 0.59363(2) 0.01678(13) Uani 1 1 d . . . . .
S3 S 0.17694(3) 0.71108(6) 0.57648(2) 0.01670(13) Uani 1 1 d . . . . .
S4 S 0.34014(4) 0.33507(7) 0.48572(2) 0.02162(14) Uani 1 1 d . . . . .
S5 S 0.37946(4) 1.00017(7) 0.62815(2) 0.02564(16) Uani 1 1 d . . . . .
S6 S 0.03556(3) 0.68400(6) 0.52191(2) 0.01866(13) Uani 1 1 d . . . . .
O1 O 0.34234(9) 0.46679(17) 0.63109(6) 0.0155(3) Uani 1 1 d . . . . .
O2 O 0.25292(9) 0.62545(17) 0.66261(6) 0.0159(4) Uani 1 1 d . . . . .
O3 O 0.20337(9) 0.42681(17) 0.61438(6) 0.0163(4) Uani 1 1 d . . . . .
O15 O 0.49298(10) 0.26455(19) 0.62797(6) 0.0216(4) Uani 1 1 d . . . . .
O45 O 0.24552(12) 0.8607(2) 0.74568(7) 0.0284(5) Uani 1 1 d . . . . .
O75 O 0.04609(10) 0.2382(2) 0.58970(8) 0.0311(5) Uani 1 1 d . . . . .
C1 C 0.38569(13) 0.3987(2) 0.61361(8) 0.0143(5) Uani 1 1 d . . . . .
C2 C 0.38282(14) 0.3677(2) 0.56944(8) 0.0178(5) Uani 1 1 d . . . . .
H2 H 0.419459 0.316044 0.562276 0.021 Uiso 1 1 calc R U . . .
C3 C 0.33086(13) 0.4065(2) 0.53554(8) 0.0158(5) Uani 1 1 d . . . . .
C4 C 0.26251(13) 0.7374(2) 0.68139(8) 0.0162(5) Uani 1 1 d . . . . .
C5 C 0.29709(15) 0.8489(3) 0.66724(9) 0.0221(6) Uani 1 1 d . . . . .
H5 H 0.295819 0.926996 0.682966 0.027 Uiso 1 1 calc R U . . .
C6 C 0.33285(14) 0.8527(2) 0.63201(9) 0.0174(5) Uani 1 1 d . . . . .
C7 C 0.14094(13) 0.4014(2) 0.59625(8) 0.0161(5) Uani 1 1 d . . . . .
C8 C 0.09589(13) 0.4815(3) 0.56635(9) 0.0173(5) Uani 1 1 d . . . . .
H8 H 0.055345 0.441455 0.551402 0.021 Uiso 1 1 calc R U . . .
C9 C 0.10644(13) 0.6132(2) 0.55729(8) 0.0147(5) Uani 1 1 d . . . . .
C11 C 0.44631(13) 0.3475(2) 0.64398(9) 0.0166(5) Uani 1 1 d . . . . .
C12 C 0.46848(14) 0.3699(3) 0.68664(9) 0.0244(6) Uani 1 1 d . . . . .
H12 H 0.446554 0.423303 0.704797 0.029 Uiso 1 1 calc R U . . .
C13 C 0.53203(15) 0.2958(3) 0.69841(9) 0.0265(6) Uani 1 1 d . . . . .
H13 H 0.559554 0.290700 0.725806 0.032 Uiso 1 1 calc R U . . .
C14 C 0.54444(15) 0.2345(3) 0.66210(9) 0.0242(6) Uani 1 1 d . . . . .
H14 H 0.582845 0.179271 0.660523 0.029 Uiso 1 1 calc R U . . .
C41 C 0.23449(14) 0.7461(2) 0.72195(8) 0.0174(5) Uani 1 1 d . . . . .
C42 C 0.19799(13) 0.6585(3) 0.74273(9) 0.0183(5) Uani 1 1 d . . . . .
H42 H 0.183958 0.573544 0.733400 0.022 Uiso 1 1 calc R U . . .
C43 C 0.18523(14) 0.7212(3) 0.78146(9) 0.0207(5) Uani 1 1 d . . . . .
H43 H 0.161349 0.685606 0.802430 0.025 Uiso 1 1 calc R U . . .
C44 C 0.21474(16) 0.8429(3) 0.78169(9) 0.0267(6) Uani 1 1 d . . . . .
H44 H 0.214173 0.905841 0.803403 0.032 Uiso 1 1 calc R U . . .
C71 C 0.11372(14) 0.2736(3) 0.60817(9) 0.0223(6) Uani 1 1 d . . . . .
C72 C 0.14346(17) 0.1768(3) 0.63510(12) 0.0339(7) Uani 1 1 d . . . . .
H72 H 0.188641 0.176729 0.651436 0.041 Uiso 1 1 calc R U . . .
C73 C 0.0916(2) 0.0747(4) 0.63339(15) 0.0526(11) Uani 1 1 d . . . . .
H73 H 0.096293 -0.005231 0.648459 0.063 Uiso 1 1 calc R U . . .
C74 C 0.03489(19) 0.1161(3) 0.60599(14) 0.0474(10) Uani 1 1 d . . . . .
H74 H -0.006799 0.067791 0.598951 0.057 Uiso 1 1 calc R U . . .
C40 C 0.26480(16) 0.3939(3) 0.44836(9) 0.0280(6) Uani 1 1 d . . . . .
H40A H 0.261721 0.346847 0.421386 0.042 Uiso 1 1 calc R U . . .
H40B H 0.270051 0.487134 0.443346 0.042 Uiso 1 1 calc R U . . .
H40C H 0.222463 0.379166 0.460429 0.042 Uiso 1 1 calc R U . . .
C50 C 0.41366(16) 0.9850(3) 0.57823(10) 0.0274(6) Uani 1 1 d . . . . .
H50A H 0.375160 0.973969 0.554631 0.041 Uiso 1 1 calc R U . . .
H50B H 0.444373 0.909240 0.579736 0.041 Uiso 1 1 calc R U . . .
H50C H 0.439749 1.063604 0.573611 0.041 Uiso 1 1 calc R U . . .
C60 C 0.06381(16) 0.8492(3) 0.51212(11) 0.0298(7) Uani 1 1 d . . . . .
H70A H 0.027858 0.892856 0.491993 0.045 Uiso 1 1 calc R U . . .
H70B H 0.106884 0.845501 0.500178 0.045 Uiso 1 1 calc R U . . .
H70C H 0.071834 0.897623 0.538944 0.045 Uiso 1 1 calc R U . . .
O1W O 0.41187(17) 0.6503(3) 0.76193(10) 0.0646(10) Uani 1 1 d D . . . .
H2W H 0.440(2) 0.721(3) 0.7591(16) 0.077 Uiso 1 1 d D U . . .
H1W H 0.421(3) 0.602(4) 0.7434(12) 0.077 Uiso 1 1 d D U . . .

loop_
_atom_site_aniso_label
_atom_site_aniso_U_11
_atom_site_aniso_U_22
_atom_site_aniso_U_33
_atom_site_aniso_U_23
_atom_site_aniso_U_13
_atom_site_aniso_U_12
Co1 0.01260(16) 0.01140(15) 0.01505(17) -0.00041(12) 0.00259(12) -0.00131(12)
S1 0.0160(3) 0.0160(3) 0.0160(3) -0.0011(2) 0.0013(2) 0.0012(2)
S2 0.0163(3) 0.0152(3) 0.0199(3) -0.0017(2) 0.0061(2) -0.0039(2)
S3 0.0152(3) 0.0121(3) 0.0223(3) 0.0003(2) 0.0014(2) -0.0006(2)
S4 0.0242(3) 0.0226(3) 0.0174(3) -0.0049(3) 0.0013(3) 0.0043(3)
S5 0.0318(4) 0.0189(3) 0.0284(4) -0.0036(3) 0.0117(3) -0.0121(3)
S6 0.0156(3) 0.0186(3) 0.0211(3) 0.0028(2) 0.0009(2) 0.0013(2)
O1 0.0134(8) 0.0177(8) 0.0155(9) 0.0014(7) 0.0022(7) 0.0001(7)
O2 0.0183(9) 0.0136(8) 0.0168(9) -0.0012(7) 0.0057(7) -0.0013(7)
O3 0.0150(8) 0.0131(8) 0.0201(9) 0.0021(7) 0.0011(7) -0.0015(7)
O15 0.0195(9) 0.0226(9) 0.0213(10) -0.0023(8) -0.0007(7) 0.0059(8)
O45 0.0428(12) 0.0216(10) 0.0240(10) -0.0090(8) 0.0150(9) -0.0127(9)
O75 0.0183(10) 0.0242(10) 0.0485(14) 0.0124(10) -0.0014(9) -0.0079(8)
C1 0.0139(11) 0.0095(10) 0.0195(12) 0.0012(9) 0.0020(9) -0.0025(9)
C2 0.0173(12) 0.0155(11) 0.0201(13) -0.0006(10) 0.0017(10) 0.0020(9)
C3 0.0185(12) 0.0128(11) 0.0166(12) -0.0027(9) 0.0045(10) -0.0039(9)
C4 0.0157(11) 0.0151(11) 0.0171(12) -0.0010(9) 0.0011(9) 0.0003(9)
C5 0.0293(14) 0.0165(12) 0.0217(13) -0.0047(10) 0.0074(11) -0.0059(11)
C6 0.0184(12) 0.0136(11) 0.0201(13) 0.0014(10) 0.0025(10) -0.0041(9)
C7 0.0174(12) 0.0150(11) 0.0171(12) 0.0004(9) 0.0065(10) -0.0006(9)
C8 0.0129(11) 0.0175(12) 0.0216(13) 0.0008(10) 0.0033(10) -0.0015(9)
C9 0.0121(11) 0.0172(11) 0.0153(12) 0.0004(9) 0.0039(9) 0.0014(9)
C11 0.0144(11) 0.0147(11) 0.0209(13) 0.0019(10) 0.0037(10) 0.0004(9)
C12 0.0193(13) 0.0357(16) 0.0178(13) 0.0007(12) 0.0021(10) 0.0052(12)
C13 0.0205(13) 0.0389(16) 0.0195(13) 0.0051(12) 0.0013(11) 0.0066(12)
C14 0.0185(13) 0.0274(14) 0.0250(14) 0.0040(12) -0.0014(11) 0.0068(11)
C41 0.0186(12) 0.0150(11) 0.0188(12) -0.0020(10) 0.0034(10) -0.0002(9)
C42 0.0190(12) 0.0164(11) 0.0203(13) 0.0025(10) 0.0058(10) 0.0022(10)
C43 0.0209(13) 0.0229(13) 0.0188(13) 0.0037(10) 0.0045(10) 0.0048(10)
C44 0.0348(16) 0.0300(15) 0.0171(13) -0.0068(11) 0.0101(12) -0.0037(12)
C71 0.0187(13) 0.0203(13) 0.0277(14) 0.0042(11) 0.0026(11) -0.0055(10)
C72 0.0255(15) 0.0251(15) 0.048(2) 0.0156(14) -0.0034(14) -0.0057(12)
C73 0.0382(19) 0.0311(18) 0.083(3) 0.0331(19) -0.0066(19) -0.0157(15)
C74 0.0332(18) 0.0306(17) 0.074(3) 0.0236(18) -0.0049(18) -0.0176(15)
C40 0.0298(15) 0.0321(15) 0.0197(14) -0.0036(12) -0.0031(12) 0.0063(12)
C50 0.0286(15) 0.0191(13) 0.0398(17) 0.0011(12) 0.0211(13) -0.0032(11)
C60 0.0278(15) 0.0192(13) 0.0391(18) 0.0101(12) -0.0048(13) -0.0011(11)
O1W 0.070(2) 0.0581(18) 0.0530(18) -0.0077(15) -0.0274(16) 0.0436(16)

loop_
_atom_type_symbol
_atom_type_description
_atom_type_scat_dispersion_real
_atom_type_scat_dispersion_imag
_atom_type_scat_source
C C 0.0033 0.0016 'International Tables Vol C Tables 4.2.6.8 and 6.1.1.4'
Co Co 0.3494 0.9721 'International Tables Vol C Tables 4.2.6.8 and 6.1.1.4'
O O 0.0106 0.0060 'International Tables Vol C Tables 4.2.6.8 and 6.1.1.4'
S S 0.1246 0.1234 'International Tables Vol C Tables 4.2.6.8 and 6.1.1.4'
H H 0.0000 0.0000 'International Tables Vol C Tables 4.2.6.8 and 6.1.1.4'

loop_
_geom_angle_atom_site_label_1
_geom_angle_atom_site_label_2
_geom_angle_atom_site_label_3
_geom_angle
_geom_angle_site_symmetry_1
_geom_angle_site_symmetry_3
_geom_angle_publ_flag
O2 Co1 O3 84.01(8) . . ?
O2 Co1 O1 86.23(7) . . ?
O3 Co1 O1 86.39(7) . . ?
O2 Co1 S2 96.78(6) . . ?
O3 Co1 S2 176.39(6) . . ?
O1 Co1 S2 90.14(6) . . ?
O2 Co1 S1 173.72(6) . . ?
O3 Co1 S1 91.32(6) . . ?
O1 Co1 S1 97.69(6) . . ?
S2 Co1 S1 88.15(3) . . ?
O2 Co1 S3 91.36(6) . . ?
O3 Co1 S3 96.76(6) . . ?
O1 Co1 S3 175.83(6) . . ?
S2 Co1 S3 86.76(3) . . ?
S1 Co1 S3 85.01(3) . . ?
C3 S1 Co1 108.44(9) . . ?
C6 S2 Co1 107.57(9) . . ?
C9 S3 Co1 106.20(9) . . ?
C3 S4 C40 104.68(13) . . ?
C6 S5 C50 104.52(13) . . ?
C9 S6 C60 105.10(13) . . ?
C1 O1 Co1 129.70(16) . . ?
C4 O2 Co1 129.69(16) . . ?
C7 O3 Co1 128.65(16) . . ?
C14 O15 C11 106.3(2) . . ?
C44 O45 C41 106.6(2) . . ?
C74 O75 C71 105.8(2) . . ?
O1 C1 C2 128.3(2) . . ?
O1 C1 C11 114.6(2) . . ?
C2 C1 C11 117.1(2) . . ?
C3 C2 C1 126.5(2) . . ?
C3 C2 H2 116.8 . . ?
C1 C2 H2 116.8 . . ?
C2 C3 S1 128.6(2) . . ?
C2 C3 S4 113.50(19) . . ?
S1 C3 S4 117.94(15) . . ?
O2 C4 C5 127.0(2) . . ?
O2 C4 C41 114.1(2) . . ?
C5 C4 C41 118.9(2) . . ?
C6 C5 C4 126.0(2) . . ?
C6 C5 H5 117.0 . . ?
C4 C5 H5 117.0 . . ?
C5 C6 S2 128.6(2) . . ?
C5 C6 S5 113.71(19) . . ?
S2 C6 S5 117.69(15) . . ?
O3 C7 C8 127.6(2) . . ?
O3 C7 C71 114.6(2) . . ?
C8 C7 C71 117.8(2) . . ?
C9 C8 C7 126.2(2) . . ?
C9 C8 H8 116.9 . . ?
C7 C8 H8 116.9 . . ?
C8 C9 S3 128.4(2) . . ?
C8 C9 S6 113.32(19) . . ?
S3 C9 S6 118.32(14) . . ?
C12 C11 O15 110.0(2) . . ?
C12 C11 C1 131.8(2) . . ?
O15 C11 C1 118.1(2) . . ?
C11 C12 C13 106.5(3) . . ?
C11 C12 H12 126.7 . . ?
C13 C12 H12 126.7 . . ?
C14 C13 C12 106.5(2) . . ?
C14 C13 H13 126.7 . . ?
C12 C13 H13 126.7 . . ?
C13 C14 O15 110.6(2) . . ?
C13 C14 H14 124.7 . . ?
O15 C14 H14 124.7 . . ?
C42 C41 O45 109.6(2) . . ?
C42 C41 C4 132.0(2) . . ?
O45 C41 C4 118.3(2) . . ?
C41 C42 C43 107.0(2) . . ?
C41 C42 H42 126.5 . . ?
C43 C42 H42 126.5 . . ?
C44 C43 C42 106.2(2) . . ?
C44 C43 H43 126.9 . . ?
C42 C43 H43 126.9 . . ?
C43 C44 O45 110.6(2) . . ?
C43 C44 H44 124.7 . . ?
O45 C44 H44 124.7 . . ?
C72 C71 O75 110.2(2) . . ?
C72 C71 C7 131.6(3) . . ?
O75 C71 C7 118.2(2) . . ?
C71 C72 C73 106.1(3) . . ?
C71 C72 H72 127.0 . . ?
C73 C72 H72 127.0 . . ?
C74 C73 C72 106.8(3) . . ?
C74 C73 H73 126.6 . . ?
C72 C73 H73 126.6 . . ?
C73 C74 O75 111.1(3) . . ?
C73 C74 H74 124.4 . . ?
O75 C74 H74 124.4 . . ?
S4 C40 H40A 109.5 . . ?
S4 C40 H40B 109.5 . . ?
H40A C40 H40B 109.5 . . ?
S4 C40 H40C 109.5 . . ?
H40A C40 H40C 109.5 . . ?
H40B C40 H40C 109.5 . . ?
S5 C50 H50A 109.5 . . ?
S5 C50 H50B 109.5 . . ?
H50A C50 H50B 109.5 . . ?
S5 C50 H50C 109.5 . . ?
H50A C50 H50C 109.5 . . ?
H50B C50 H50C 109.5 . . ?
S6 C60 H70A 109.5 . . ?
S6 C60 H70B 109.5 . . ?
H70A C60 H70B 109.5 . . ?
S6 C60 H70C 109.5 . . ?
H70A C60 H70C 109.5 . . ?
H70B C60 H70C 109.5 . . ?
H2W O1W H1W 101(3) . . ?

loop_
_geom_bond_atom_site_label_1
_geom_bond_atom_site_label_2
_geom_bond_distance
_geom_bond_site_symmetry_2
_geom_bond_publ_flag
Co1 O2 1.9300(18) . ?
Co1 O3 1.9402(17) . ?
Co1 O1 1.9433(17) . ?
Co1 S2 2.1980(7) . ?
Co1 S1 2.2038(7) . ?
Co1 S3 2.2112(7) . ?
S1 C3 1.695(3) . ?
S2 C6 1.698(3) . ?
S3 C9 1.700(3) . ?
S4 C3 1.749(3) . ?
S4 C40 1.801(3) . ?
S5 C6 1.748(3) . ?
S5 C50 1.793(3) . ?
S6 C9 1.755(3) . ?
S6 C60 1.791(3) . ?
O1 C1 1.267(3) . ?
O2 C4 1.271(3) . ?
O3 C7 1.263(3) . ?
O15 C14 1.362(3) . ?
O15 C11 1.376(3) . ?
O45 C44 1.364(3) . ?
O45 C41 1.370(3) . ?
O75 C74 1.362(4) . ?
O75 C71 1.376(3) . ?
C1 C2 1.406(4) . ?
C1 C11 1.468(3) . ?
C2 C3 1.386(4) . ?
C2 H2 0.9300 . ?
C4 C5 1.411(4) . ?
C4 C41 1.457(4) . ?
C5 C6 1.388(4) . ?
C5 H5 0.9300 . ?
C7 C8 1.416(3) . ?
C7 C71 1.460(3) . ?
C8 C9 1.379(3) . ?
C8 H8 0.9300 . ?
C11 C12 1.350(4) . ?
C12 C13 1.424(4) . ?
C12 H12 0.9300 . ?
C13 C14 1.346(4) . ?
C13 H13 0.9300 . ?
C14 H14 0.9300 . ?
C41 C42 1.355(4) . ?
C42 C43 1.421(4) . ?
C42 H42 0.9300 . ?
C43 C44 1.349(4) . ?
C43 H43 0.9300 . ?
C44 H44 0.9300 . ?
C71 C72 1.351(4) . ?
C72 C73 1.425(4) . ?
C72 H72 0.9300 . ?
C73 C74 1.334(5) . ?
C73 H73 0.9300 . ?
C74 H74 0.9300 . ?
C40 H40A 0.9600 . ?
C40 H40B 0.9600 . ?
C40 H40C 0.9600 . ?
C50 H50A 0.9600 . ?
C50 H50B 0.9600 . ?
C50 H50C 0.9600 . ?
C60 H70A 0.9600 . ?
C60 H70B 0.9600 . ?
C60 H70C 0.9600 . ?
O1W H2W 0.907(19) . ?
O1W H1W 0.799(19) . ?

loop_
_geom_hbond_atom_site_label_D
_geom_hbond_atom_site_label_H
_geom_hbond_atom_site_label_A
_geom_hbond_distance_DH
_geom_hbond_distance_HA
_geom_hbond_distance_DA
_geom_hbond_angle_DHA
_geom_hbond_site_symmetry_A
C8 H8 S6 0.93 2.93 3.801(3) 157.1 5_566
C42 H42 O45 0.93 2.56 3.190(3) 125.3 4_546
C44 H44 O1 0.93 2.54 3.338(3) 144.0 4_556
C44 H44 O2 0.93 2.49 3.341(3) 152.2 4_556
C50 H50B O75 0.96 2.58 3.528(4) 168.8 3
C50 H50C S6 0.96 2.90 3.729(3) 145.2 3
C42 H42 O45 0.93 2.56 3.190(3) 125.3 4_546
C44 H44 O1 0.93 2.54 3.338(3) 144.0 4_556
C44 H44 O2 0.93 2.49 3.341(3) 152.2 4_556
C8 H8 S6 0.93 2.93 3.801(3) 157.1 5_566
C50 H50B O75 0.96 2.58 3.528(4) 168.8 3
C50 H50C S6 0.96 2.90 3.729(3) 145.2 3

loop_
_geom_torsion_atom_site_label_1
_geom_torsion_atom_site_label_2
_geom_torsion_atom_site_label_3
_geom_torsion_atom_site_label_4
_geom_torsion
_geom_torsion_site_symmetry_1
_geom_torsion_site_symmetry_2
_geom_torsion_site_symmetry_3
_geom_torsion_site_symmetry_4
_geom_torsion_publ_flag
Co1 O1 C1 C2 -9.7(4) . . . . ?
Co1 O1 C1 C11 169.96(16) . . . . ?
O1 C1 C2 C3 0.1(4) . . . . ?
C11 C1 C2 C3 -179.6(2) . . . . ?
C1 C2 C3 S1 6.9(4) . . . . ?
C1 C2 C3 S4 -173.8(2) . . . . ?
Co1 S1 C3 C2 -3.7(3) . . . . ?
Co1 S1 C3 S4 177.06(11) . . . . ?
C40 S4 C3 C2 177.2(2) . . . . ?
C40 S4 C3 S1 -3.46(19) . . . . ?
Co1 O2 C4 C5 -14.0(4) . . . . ?
Co1 O2 C4 C41 166.75(17) . . . . ?
O2 C4 C5 C6 -6.3(5) . . . . ?
C41 C4 C5 C6 173.0(3) . . . . ?
C4 C5 C6 S2 8.0(5) . . . . ?
C4 C5 C6 S5 -171.8(2) . . . . ?
Co1 S2 C6 C5 6.5(3) . . . . ?
Co1 S2 C6 S5 -173.70(12) . . . . ?
C50 S5 C6 C5 -175.2(2) . . . . ?
C50 S5 C6 S2 5.0(2) . . . . ?
Co1 O3 C7 C8 -6.1(4) . . . . ?
Co1 O3 C7 C71 173.78(17) . . . . ?
O3 C7 C8 C9 -12.9(4) . . . . ?
C71 C7 C8 C9 167.2(3) . . . . ?
C7 C8 C9 S3 4.2(4) . . . . ?
C7 C8 C9 S6 -174.8(2) . . . . ?
Co1 S3 C9 C8 15.8(3) . . . . ?
Co1 S3 C9 S6 -165.31(11) . . . . ?
C60 S6 C9 C8 -176.0(2) . . . . ?
C60 S6 C9 S3 4.9(2) . . . . ?
C14 O15 C11 C12 0.8(3) . . . . ?
C14 O15 C11 C1 178.5(2) . . . . ?
O1 C1 C11 C12 -7.6(4) . . . . ?
C2 C1 C11 C12 172.1(3) . . . . ?
O1 C1 C11 O15 175.3(2) . . . . ?
C2 C1 C11 O15 -5.0(3) . . . . ?
O15 C11 C12 C13 -0.8(3) . . . . ?
C1 C11 C12 C13 -178.1(3) . . . . ?
C11 C12 C13 C14 0.5(3) . . . . ?
C12 C13 C14 O15 -0.1(3) . . . . ?
C11 O15 C14 C13 -0.4(3) . . . . ?
C44 O45 C41 C42 -0.3(3) . . . . ?
C44 O45 C41 C4 -179.7(2) . . . . ?
O2 C4 C41 C42 -2.6(4) . . . . ?
C5 C4 C41 C42 178.1(3) . . . . ?
O2 C4 C41 O45 176.7(2) . . . . ?
C5 C4 C41 O45 -2.7(4) . . . . ?
O45 C41 C42 C43 0.1(3) . . . . ?
C4 C41 C42 C43 179.4(3) . . . . ?
C41 C42 C43 C44 0.1(3) . . . . ?
C42 C43 C44 O45 -0.2(3) . . . . ?
C41 O45 C44 C43 0.3(3) . . . . ?
C74 O75 C71 C72 -0.1(4) . . . . ?
C74 O75 C71 C7 179.5(3) . . . . ?
O3 C7 C71 C72 -0.3(5) . . . . ?
C8 C7 C71 C72 179.6(3) . . . . ?
O3 C7 C71 O75 -179.8(2) . . . . ?
C8 C7 C71 O75 0.1(4) . . . . ?
O75 C71 C72 C73 0.1(4) . . . . ?
C7 C71 C72 C73 -179.4(3) . . . . ?
C71 C72 C73 C74 0.0(5) . . . . ?
C72 C73 C74 O75 -0.1(5) . . . . ?
C71 O75 C74 C73 0.1(5) . . . . ?
